data_2227423
loop_
_publ_author_name
'Gelbrich, Thomas'
'Rossi, Denise'
'Griesser, Ulrich J.'

_publ_section_title
;
 Butallylonal 1,4-dioxane hemisolvate
;
_journal_coeditor_code FJ2340
_journal_issue 10
_journal_name_full 'Acta Crystallographica Section E'
_journal_page_first o2688
_journal_paper_doi 10.1107/S1600536810038651
_journal_volume 66
_journal_year 2010
_chemical_formula_iupac 'C11 H15 Br N2 O3, 0.5C4 H8 O2'
_chemical_formula_moiety 'C11 H15 Br N2 O3, 0.5(C4 H8 O2)'
_chemical_formula_sum 'C13 H19 Br N2 O4'
_chemical_formula_weight 347.21
_chemical_name_common 'butallylonal 1,4-dioxane hemisolvate'
_chemical_name_systematic
;
5-(1-bromoprop-2-en-1-yl)-5-<i>sec</i>-butylpyrimidine-2,4,6-trione
1,4-dioxane hemisolvate
;
_space_group_IT_number 14
_symmetry_cell_setting monoclinic
_symmetry_space_group_name_Hall '-P 2yn'
_symmetry_space_group_name_H-M 'P 1 21/n 1'
_atom_sites_solution_hydrogens geom
_atom_sites_solution_primary direct
_atom_sites_solution_secondary difmap
_audit_creation_method SHELXL-97
_cell_angle_alpha 90.00
_cell_angle_beta 97.294(15)
_cell_angle_gamma 90.00
_cell_formula_units_Z 4
_cell_length_a 10.494(2)
_cell_length_b 6.7679(8)
_cell_length_c 21.864(3)
_cell_measurement_reflns_used 837
_cell_measurement_temperature 293(2)
_cell_measurement_theta_max 28.5424
_cell_measurement_theta_min 2.5293
_cell_volume 1540.3(4)
_computing_cell_refinement 'CrysAlis Pro (Oxford Diffraction, 2007)'
_computing_data_collection 'CrysAlis Pro (Oxford Diffraction, 2007)'
_computing_data_reduction 'CrysAlis Pro (Oxford Diffraction, 2007)'
_computing_molecular_graphics
;XP in SHELXTL (Sheldrick, 2008) and
<i>Mercury</i> (Bruno <i>et al.</i>, 2002)
;
_computing_publication_material 'publCIF (Westrip, 2010)'
_computing_structure_refinement 'SHELXL97 (Sheldrick, 2008)'
_computing_structure_solution 'SHELXS97 (Sheldrick, 2008)'
_diffrn_ambient_temperature 293(2)
_diffrn_detector_area_resol_mean 10.3575
_diffrn_measured_fraction_theta_full 0.994
_diffrn_measured_fraction_theta_max 0.994
_diffrn_measurement_device_type 'Oxford Diffraction Xcalibur Ruby Gemini ultra'
_diffrn_measurement_method \w
_diffrn_radiation_monochromator mirror
_diffrn_radiation_source 'Enhance Ultra (Cu) X-ray Source'
_diffrn_radiation_type MoK\a
_diffrn_radiation_wavelength 0.71073
_diffrn_reflns_av_R_equivalents 0.1001
_diffrn_reflns_av_sigmaI/netI 0.1206
_diffrn_reflns_limit_h_max 12
_diffrn_reflns_limit_h_min -10
_diffrn_reflns_limit_k_max 8
_diffrn_reflns_limit_k_min -8
_diffrn_reflns_limit_l_max 26
_diffrn_reflns_limit_l_min -25
_diffrn_reflns_number 9189
_diffrn_reflns_theta_full 25.05
_diffrn_reflns_theta_max 25.05
_diffrn_reflns_theta_min 3.15
_exptl_absorpt_coefficient_mu 2.683
_exptl_absorpt_correction_T_max 1.00000
_exptl_absorpt_correction_T_min 0.98966
_exptl_absorpt_correction_type multi-scan
_exptl_absorpt_process_details
;
(CrysAlis Pro; Oxford Diffraction, 2007)
;
_exptl_crystal_colour colourless
_exptl_crystal_density_diffrn 1.497
_exptl_crystal_density_method 'not measured'
_exptl_crystal_description prism
_exptl_crystal_F_000 712
_exptl_crystal_size_max 0.25
_exptl_crystal_size_mid 0.08
_exptl_crystal_size_min 0.07
_refine_diff_density_max 0.561
_refine_diff_density_min -0.330
_refine_ls_extinction_method none
_refine_ls_goodness_of_fit_ref 0.951
_refine_ls_hydrogen_treatment mixed
_refine_ls_matrix_type full
_refine_ls_number_parameters 189
_refine_ls_number_reflns 2714
_refine_ls_number_restraints 2
_refine_ls_restrained_S_all 0.950
_refine_ls_R_factor_all 0.1756
_refine_ls_R_factor_gt 0.0637
_refine_ls_shift/su_max 0.000
_refine_ls_shift/su_mean 0.000
_refine_ls_structure_factor_coef Fsqd
_refine_ls_weighting_details 'calc w=1/[\s^2^(Fo^2^)+(0.0409P)^2^+0.0000P] where P=(Fo^2^+2Fc^2^)/3'
_refine_ls_weighting_scheme calc
_refine_ls_wR_factor_gt 0.1153
_refine_ls_wR_factor_ref 0.1454
_reflns_number_gt 1171
_reflns_number_total 2714
_reflns_threshold_expression I>2sigma(I)
_cod_data_source_file fj2340.cif
_cod_data_source_block I
_cod_original_sg_symbol_H-M 'P 21/n'
_cod_database_code 2227423
_cod_database_fobs_code 2227423

loop_
_symmetry_equiv_pos_as_xyz
'x, y, z'
'-x+1/2, y+1/2, -z+1/2'
'-x, -y, -z'
'x-1/2, -y-1/2, z-1/2'

loop_
_atom_site_type_symbol
_atom_site_label
_atom_site_fract_x
_atom_site_fract_y
_atom_site_fract_z
_atom_site_U_iso_or_equiv
_atom_site_adp_type
_atom_site_calc_flag
_atom_site_refinement_flags
_atom_site_occupancy
_atom_site_disorder_assembly
_atom_site_disorder_group
Br Br1 0.64263(9) 0.24500(13) 0.04609(4) 0.0951(4) Uani d . 1 . .
N N1 0.4336(5) 0.4954(6) 0.1405(2) 0.0504(15) Uani d D 1 . .
H H1 0.435(6) 0.6246(17) 0.138(2) 0.061 Uiso d D 1 . .
N N3 0.3225(5) 0.2096(6) 0.1096(2) 0.0468(14) Uani d D 1 . .
H H3 0.253(3) 0.163(7) 0.087(2) 0.056 Uiso d D 1 . .
O O2 0.2482(5) 0.5076(6) 0.0762(2) 0.0786(16) Uani d . 1 . .
O O6 0.6264(5) 0.4897(5) 0.1981(2) 0.0752(16) Uani d . 1 . .
O O4 0.3920(4) -0.0903(5) 0.13692(18) 0.0579(13) Uani d . 1 . .
C C2 0.3306(7) 0.4133(8) 0.1065(3) 0.0519(18) Uani d . 1 . .
C C4 0.4088(6) 0.0884(8) 0.1410(3) 0.0450(16) Uani d . 1 . .
C C5 0.5229(6) 0.1748(6) 0.1812(3) 0.0386(15) Uani d . 1 . .
C C6 0.5334(7) 0.4010(8) 0.1731(3) 0.0505(18) Uani d . 1 . .
C C7 0.6478(6) 0.0760(8) 0.1667(3) 0.0501(17) Uani d . 1 . .
H H7A 0.7191 0.1616 0.1817 0.060 Uiso calc R 1 . .
H H7B 0.6588 -0.0463 0.1899 0.060 Uiso calc R 1 . .
C C8 0.6567(6) 0.0305(9) 0.1013(3) 0.0606(19) Uani d . 1 . .
C C9 0.6782(7) -0.1521(11) 0.0779(3) 0.084(2) Uani d . 1 . .
H H9A 0.6886 -0.2609 0.1040 0.101 Uiso calc R 1 . .
H H9B 0.6823 -0.1675 0.0360 0.101 Uiso calc R 1 . .
C C10 0.5050(7) 0.1407(8) 0.2512(3) 0.0605(19) Uani d . 1 . .
H H10 0.5815 0.1959 0.2756 0.073 Uiso calc R 1 . .
C C12 0.4966(9) -0.0656(10) 0.2707(4) 0.097(3) Uani d . 1 . .
H H12A 0.5544 -0.1461 0.2499 0.117 Uiso calc R 1 . .
H H12B 0.4099 -0.1140 0.2593 0.117 Uiso calc R 1 . .
C C13 0.5331(10) -0.0833(13) 0.3418(3) 0.129(4) Uani d . 1 . .
H H13D 0.6067 -0.0020 0.3546 0.193 Uiso calc R 1 . .
H H13E 0.5530 -0.2184 0.3525 0.193 Uiso calc R 1 . .
H H13F 0.4622 -0.0404 0.3622 0.193 Uiso calc R 1 . .
C C14 0.3888(8) 0.2595(10) 0.2694(3) 0.103(3) Uani d . 1 . .
H H14A 0.4032 0.3982 0.2640 0.154 Uiso calc R 1 . .
H H14B 0.3793 0.2338 0.3117 0.154 Uiso calc R 1 . .
H H14C 0.3120 0.2201 0.2436 0.154 Uiso calc R 1 . .
O O1S 0.1014(4) 0.0764(5) 0.04030(19) 0.0650(14) Uani d . 1 . .
C C1S 0.0085(7) 0.2010(7) 0.0056(3) 0.072(2) Uani d . 1 . .
H H1S1 0.0491 0.3243 -0.0036 0.086 Uiso calc R 1 . .
H H1S2 -0.0595 0.2313 0.0303 0.086 Uiso calc R 1 . .
C C2S 0.0465(7) -0.1081(8) 0.0515(3) 0.066(2) Uani d . 1 . .
H H2S1 -0.0200 -0.0899 0.0781 0.080 Uiso calc R 1 . .
H H2S2 0.1119 -0.1938 0.0727 0.080 Uiso calc R 1 . .

loop_
_atom_site_aniso_label
_atom_site_aniso_U_11
_atom_site_aniso_U_22
_atom_site_aniso_U_33
_atom_site_aniso_U_12
_atom_site_aniso_U_13
_atom_site_aniso_U_23
Br1 0.1010(8) 0.1162(6) 0.0699(6) 0.0078(6) 0.0173(5) 0.0284(5)
N1 0.050(4) 0.025(2) 0.070(3) -0.006(3) -0.019(3) 0.003(3)
N3 0.048(4) 0.025(2) 0.062(3) -0.006(2) -0.014(3) 0.002(2)
O2 0.068(4) 0.046(2) 0.112(4) 0.003(2) -0.028(3) 0.021(2)
O6 0.072(4) 0.051(2) 0.092(4) -0.017(2) -0.032(3) -0.008(2)
O4 0.063(3) 0.027(2) 0.078(3) -0.0022(19) -0.011(2) 0.0016(19)
C2 0.056(5) 0.037(3) 0.061(4) 0.004(3) 0.000(4) 0.009(3)
C4 0.057(5) 0.036(3) 0.042(4) -0.002(3) 0.006(3) 0.006(3)
C5 0.043(4) 0.027(3) 0.044(4) 0.001(3) -0.003(3) 0.005(2)
C6 0.059(5) 0.042(3) 0.046(4) 0.009(4) -0.011(4) 0.002(3)
C7 0.044(5) 0.047(3) 0.059(4) 0.000(3) 0.003(3) -0.001(3)
C8 0.049(5) 0.066(4) 0.068(5) -0.003(4) 0.009(4) -0.002(4)
C9 0.091(7) 0.098(5) 0.068(5) 0.003(5) 0.031(5) 0.005(4)
C10 0.082(6) 0.050(3) 0.052(4) 0.020(4) 0.017(4) 0.006(3)
C12 0.107(8) 0.084(5) 0.103(7) -0.001(5) 0.023(6) 0.008(5)
C13 0.144(9) 0.186(8) 0.060(6) 0.060(8) 0.029(6) 0.072(6)
C14 0.132(8) 0.114(6) 0.067(5) 0.072(6) 0.032(5) 0.019(5)
O1S 0.058(3) 0.046(2) 0.080(3) -0.003(2) -0.031(3) 0.001(2)
C1S 0.071(5) 0.041(3) 0.097(6) 0.006(3) -0.016(4) -0.002(4)
C2S 0.073(6) 0.056(4) 0.063(5) 0.004(4) -0.014(4) 0.012(3)

loop_
_atom_type_symbol
_atom_type_description
_atom_type_scat_dispersion_real
_atom_type_scat_dispersion_imag
_atom_type_scat_source
C C 0.0033 0.0016 'International Tables Vol C Tables 4.2.6.8 and 6.1.1.4'
H H 0.0000 0.0000 'International Tables Vol C Tables 4.2.6.8 and 6.1.1.4'
N N 0.0061 0.0033 'International Tables Vol C Tables 4.2.6.8 and 6.1.1.4'
O O 0.0106 0.0060 'International Tables Vol C Tables 4.2.6.8 and 6.1.1.4'
Br Br -0.2901 2.4595 'International Tables Vol C Tables 4.2.6.8 and 6.1.1.4'

loop_
_geom_angle_atom_site_label_1
_geom_angle_atom_site_label_2
_geom_angle_atom_site_label_3
_geom_angle_site_symmetry_1
_geom_angle_site_symmetry_3
_geom_angle
_geom_angle_publ_flag
C6 N1 C2 . . 127.5(5) ?
C6 N1 H1 . . 119(4) ?
C2 N1 H1 . . 113(4) ?
C4 N3 C2 . . 126.3(5) ?
C4 N3 H3 . . 121(3) ?
C2 N3 H3 . . 112(3) ?
O2 C2 N1 . . 123.6(5) ?
O2 C2 N3 . . 120.8(6) ?
N1 C2 N3 . . 115.6(5) ?
O4 C4 N3 . . 118.9(5) ?
O4 C4 C5 . . 121.4(5) ?
N3 C4 C5 . . 119.6(4) ?
C4 C5 C7 . . 110.2(4) ?
C4 C5 C6 . . 112.3(5) ?
C7 C5 C6 . . 109.4(5) ?
C4 C5 C10 . . 108.8(5) ?
C7 C5 C10 . . 110.2(5) ?
C6 C5 C10 . . 105.9(4) ?
O6 C6 N1 . . 121.9(5) ?
O6 C6 C5 . . 120.2(5) ?
N1 C6 C5 . . 117.8(5) ?
C8 C7 C5 . . 116.7(5) ?
C8 C7 H7A . . 108.1 ?
C5 C7 H7A . . 108.1 ?
C8 C7 H7B . . 108.1 ?
C5 C7 H7B . . 108.1 ?
H7A C7 H7B . . 107.3 ?
C9 C8 C7 . . 125.7(6) ?
C9 C8 Br1 . . 117.5(6) ?
C7 C8 Br1 . . 116.8(4) ?
C8 C9 H9A . . 120.0 ?
C8 C9 H9B . . 120.0 ?
H9A C9 H9B . . 120.0 ?
C12 C10 C14 . . 110.0(7) ?
C12 C10 C5 . . 116.0(5) ?
C14 C10 C5 . . 111.4(5) ?
C12 C10 H10 . . 106.3 ?
C14 C10 H10 . . 106.3 ?
C5 C10 H10 . . 106.3 ?
C10 C12 C13 . . 110.3(6) ?
C10 C12 H12A . . 109.6 ?
C13 C12 H12A . . 109.6 ?
C10 C12 H12B . . 109.6 ?
C13 C12 H12B . . 109.6 ?
H12A C12 H12B . . 108.1 ?
C12 C13 H13D . . 109.5 ?
C12 C13 H13E . . 109.5 ?
H13D C13 H13E . . 109.5 ?
C12 C13 H13F . . 109.5 ?
H13D C13 H13F . . 109.5 ?
H13E C13 H13F . . 109.5 ?
C10 C14 H14A . . 109.5 ?
C10 C14 H14B . . 109.5 ?
H14A C14 H14B . . 109.5 ?
C10 C14 H14C . . 109.5 ?
H14A C14 H14C . . 109.5 ?
H14B C14 H14C . . 109.5 ?
C2S O1S C1S . . 110.4(4) ?
O1S C1S C2S . 3 111.7(5) ?
O1S C1S H1S1 . . 109.3 ?
C2S C1S H1S1 3 . 109.3 ?
O1S C1S H1S2 . . 109.3 ?
C2S C1S H1S2 3 . 109.3 ?
H1S1 C1S H1S2 . . 107.9 ?
O1S C2S C1S . 3 111.1(5) ?
O1S C2S H2S1 . . 109.4 ?
C1S C2S H2S1 3 . 109.4 ?
O1S C2S H2S2 . . 109.4 ?
C1S C2S H2S2 3 . 109.4 ?
H2S1 C2S H2S2 . . 108.0 ?

loop_
_geom_bond_atom_site_label_1
_geom_bond_atom_site_label_2
_geom_bond_site_symmetry_2
_geom_bond_distance
_geom_bond_publ_flag
Br1 C8 . 1.881(6) ?
N1 C6 . 1.351(7) ?
N1 C2 . 1.351(7) ?
N1 H1 . 0.876(10) ?
N3 C4 . 1.344(6) ?
N3 C2 . 1.384(7) ?
N3 H3 . 0.89(4) ?
O2 C2 . 1.203(6) ?
O6 C6 . 1.215(6) ?
O4 C4 . 1.224(5) ?
C4 C5 . 1.510(7) ?
C5 C7 . 1.540(8) ?
C5 C6 . 1.547(7) ?
C5 C10 . 1.583(8) ?
C7 C8 . 1.479(8) ?
C7 H7A . 0.9700 ?
C7 H7B . 0.9700 ?
C8 C9 . 1.366(8) ?
C9 H9A . 0.9300 ?
C9 H9B . 0.9300 ?
C10 C12 . 1.466(8) ?
C10 C14 . 1.553(9) ?
C10 H10 . 0.9800 ?
C12 C13 . 1.558(9) ?
C12 H12A . 0.9700 ?
C12 H12B . 0.9700 ?
C13 H13D . 0.9600 ?
C13 H13E . 0.9600 ?
C13 H13F . 0.9600 ?
C14 H14A . 0.9600 ?
C14 H14B . 0.9600 ?
C14 H14C . 0.9600 ?
O1S C2S . 1.410(7) ?
O1S C1S . 1.431(7) ?
C1S C2S 3 1.452(8) ?
C1S H1S1 . 0.9700 ?
C1S H1S2 . 0.9700 ?
C2S C1S 3 1.452(8) ?
C2S H2S1 . 0.9700 ?
C2S H2S2 . 0.9700 ?

loop_
_geom_hbond_atom_site_label_D
_geom_hbond_atom_site_label_H
_geom_hbond_atom_site_label_A
_geom_hbond_site_symmetry_A
_geom_hbond_distance_DH
_geom_hbond_distance_HA
_geom_hbond_distance_DA
_geom_hbond_angle_DHA
N1 H1 O4 1_565 0.876(10) 1.980(18) 2.837(5) 166(6)
N3 H3 O1S . 0.89(4) 1.87(4) 2.757(6) 177(5)
